data_1508047
loop_
_publ_author_name
'Lee, Yunho'
'Mankad, Neal P.'
'Peters, Jonas C.'

_publ_section_title
;
 Triggering N(2) uptake via redox-induced expulsion of coordinated NH(3)
 and N(2) silylation at trigonal bipyramidal iron.
;
_journal_issue 7
_journal_name_full 'Nature chemistry'
_journal_page_first 558
_journal_page_last 565
_journal_paper_doi 10.1038/nchem.660
_journal_volume 2
_journal_year 2010
_chemical_formula_sum 'C68 H66 B F24 Fe N2 P3 Si'
_chemical_formula_weight 1554.89
_chemical_name_common 3
_chemical_name_systematic
; 
 ? 
;
_space_group_IT_number 61
_symmetry_cell_setting orthorhombic
_symmetry_space_group_name_Hall '-P 2ac 2ab'
_symmetry_space_group_name_H-M 'P b c a'
_atom_sites_solution_hydrogens geom
_atom_sites_solution_primary direct
_atom_sites_solution_secondary difmap
_audit_creation_method SHELXL-97
_cell_angle_alpha 90.00
_cell_angle_beta 90.00
_cell_angle_gamma 90.00
_cell_formula_units_Z 8
_cell_length_a 26.3222(3)
_cell_length_b 19.5893(2)
_cell_length_c 27.3174(3)
_cell_measurement_reflns_used 9649
_cell_measurement_temperature 100(2)
_cell_measurement_theta_max 68.29
_cell_measurement_theta_min 3.24
_cell_volume 14085.8(3)
_computing_cell_refinement 'Bruker SMART'
_computing_data_collection 'Bruker SMART'
_computing_data_reduction 'Bruker SAINT'
_computing_molecular_graphics 'Bruker SHELXTL'
_computing_publication_material 'Bruker SHELXTL'
_computing_structure_refinement 'SHELXL-97 (Sheldrick, 1997)'
_computing_structure_solution 'SHELXS-97 (Sheldrick, 1990)'
_diffrn_ambient_temperature 100(2)
_diffrn_measured_fraction_theta_full 0.944
_diffrn_measured_fraction_theta_max 0.944
_diffrn_measurement_device_type 'CCD area detector'
_diffrn_measurement_method 'phi and omega scans'
_diffrn_radiation_monochromator graphite
_diffrn_radiation_source 'fine-focus sealed tube'
_diffrn_radiation_type CuK\a
_diffrn_radiation_wavelength 1.54178
_diffrn_reflns_av_R_equivalents 0.0417
_diffrn_reflns_av_sigmaI/netI 0.0325
_diffrn_reflns_limit_h_max 30
_diffrn_reflns_limit_h_min -31
_diffrn_reflns_limit_k_max 23
_diffrn_reflns_limit_k_min -23
_diffrn_reflns_limit_l_max 32
_diffrn_reflns_limit_l_min -33
_diffrn_reflns_number 55554
_diffrn_reflns_theta_full 68.84
_diffrn_reflns_theta_max 68.84
_diffrn_reflns_theta_min 3.24
_exptl_absorpt_coefficient_mu 3.470
_exptl_absorpt_correction_T_max 0.823
_exptl_absorpt_correction_T_min 0.356
_exptl_absorpt_correction_type multi-scan
_exptl_crystal_colour blue
_exptl_crystal_density_diffrn 1.466
_exptl_crystal_density_method 'not measured'
_exptl_crystal_description plate
_exptl_crystal_F_000 7137
_exptl_crystal_size_max 0.40
_exptl_crystal_size_mid 0.25
_exptl_crystal_size_min 0.05
_refine_diff_density_max 0.695
_refine_diff_density_min -0.404
_refine_diff_density_rms 0.054
_refine_ls_extinction_method none
_refine_ls_goodness_of_fit_ref 1.037
_refine_ls_hydrogen_treatment constr
_refine_ls_matrix_type full
_refine_ls_number_parameters 913
_refine_ls_number_reflns 12315
_refine_ls_number_restraints 0
_refine_ls_restrained_S_all 1.037
_refine_ls_R_factor_all 0.0510
_refine_ls_R_factor_gt 0.0413
_refine_ls_shift/su_max 0.002
_refine_ls_shift/su_mean 0.000
_refine_ls_structure_factor_coef Fsqd
_refine_ls_weighting_details 'calc w=1/[\s^2^(Fo^2^)+(0.0501P)^2^+12.1554P] where P=(Fo^2^+2Fc^2^)/3'
_refine_ls_weighting_scheme calc
_refine_ls_wR_factor_gt 0.1013
_refine_ls_wR_factor_ref 0.1071
_reflns_number_gt 10529
_reflns_number_total 12315
_reflns_threshold_expression >2sigma(I)
_cod_data_source_file nchem.660-s4.cif
_cod_data_source_block d8_08065_0m
_cod_depositor_comments
;
The following automatic conversions were performed:

'_symmetry_cell_setting' value 'Orthorhombic' changed to
'orthorhombic' according to
/home/saulius/struct/CIF-dictionaries/cif_core.dic dictionary named
'cif_core.dic' version 2.4.1 from 2010-06-29.

Automatic conversion script
Id: cif_fix_values 1891 2012-01-12 08:04:46Z andrius 
;
_cod_original_sg_symbol_H-M Pbca
_cod_database_code 1508047

loop_
_symmetry_equiv_pos_as_xyz
'x, y, z'
'-x+1/2, -y, z+1/2'
'-x, y+1/2, -z+1/2'
'x+1/2, -y+1/2, -z'
'-x, -y, -z'
'x-1/2, y, -z-1/2'
'x, -y-1/2, z-1/2'
'-x-1/2, y-1/2, z'

loop_
_atom_site_label
_atom_site_type_symbol
_atom_site_fract_x
_atom_site_fract_y
_atom_site_fract_z
_atom_site_U_iso_or_equiv
_atom_site_adp_type
_atom_site_occupancy
_atom_site_symmetry_multiplicity
_atom_site_calc_flag
_atom_site_refinement_flags
Fe1 Fe 0.361136(13) 0.199115(17) 0.999114(14) 0.01840(9) Uani 1 1 d .
N1 N 0.42146(8) 0.15276(11) 1.01966(8) 0.0274(5) Uani 1 1 d .
N2 N 0.45646(9) 0.12624(14) 1.02945(11) 0.0457(7) Uani 1 1 d .
P1 P 0.30465(2) 0.10272(3) 0.99712(2) 0.02120(13) Uani 1 1 d .
P2 P 0.35030(2) 0.27796(3) 1.06517(2) 0.02204(12) Uani 1 1 d .
P3 P 0.39160(2) 0.24537(3) 0.92417(2) 0.02115(12) Uani 1 1 d .
Si1 Si 0.28867(2) 0.25322(3) 0.97276(2) 0.01819(12) Uani 1 1 d .
B1 B 0.43310(10) 0.81380(13) 0.25602(10) 0.0223(5) Uani 1 1 d .
C1 C 0.25209(9) 0.12052(12) 0.95534(9) 0.0236(5) Uani 1 1 d .
C2 C 0.24446(8) 0.18946(11) 0.94351(9) 0.0206(4) Uani 1 1 d .
C3 C 0.20824(9) 0.20604(12) 0.90763(9) 0.0241(5) Uani 1 1 d .
H3 H 0.2029 0.2525 0.8990 0.029 Uiso 1 1 calc R
C4 C 0.18019(9) 0.15538(13) 0.88472(10) 0.0298(5) Uani 1 1 d .
H4 H 0.1563 0.1671 0.8600 0.036 Uiso 1 1 calc R
C5 C 0.18699(10) 0.08779(13) 0.89789(11) 0.0343(6) Uani 1 1 d .
H5 H 0.1672 0.0533 0.8826 0.041 Uiso 1 1 calc R
C6 C 0.22237(9) 0.06994(13) 0.93325(11) 0.0313(6) Uani 1 1 d .
H6 H 0.2264 0.0235 0.9425 0.038 Uiso 1 1 calc R
C7 C 0.28268(9) 0.29968(11) 1.07033(9) 0.0222(5) Uani 1 1 d .
C8 C 0.25458(9) 0.29300(11) 1.02656(9) 0.0211(5) Uani 1 1 d .
C9 C 0.20275(9) 0.30834(12) 1.02748(9) 0.0239(5) Uani 1 1 d .
H9 H 0.1834 0.3050 0.9982 0.029 Uiso 1 1 calc R
C10 C 0.17915(9) 0.32846(12) 1.07067(10) 0.0273(5) Uani 1 1 d .
H10 H 0.1438 0.3384 1.0708 0.033 Uiso 1 1 calc R
C11 C 0.20707(10) 0.33406(13) 1.11357(10) 0.0295(5) Uani 1 1 d .
H11 H 0.1907 0.3473 1.1431 0.035 Uiso 1 1 calc R
C12 C 0.25882(9) 0.32038(13) 1.11339(9) 0.0264(5) Uani 1 1 d .
H12 H 0.2780 0.3251 1.1427 0.032 Uiso 1 1 calc R
C13 C 0.35332(9) 0.31876(11) 0.90583(9) 0.0221(5) Uani 1 1 d .
C14 C 0.30358(9) 0.32007(11) 0.92524(8) 0.0216(5) Uani 1 1 d .
C15 C 0.26988(9) 0.36985(12) 0.90825(9) 0.0241(5) Uani 1 1 d .
H15 H 0.2365 0.3720 0.9214 0.029 Uiso 1 1 calc R
C16 C 0.28458(10) 0.41625(12) 0.87242(10) 0.0290(5) Uani 1 1 d .
H16 H 0.2608 0.4483 0.8600 0.035 Uiso 1 1 calc R
C17 C 0.33409(11) 0.41568(12) 0.85481(9) 0.0302(5) Uani 1 1 d .
H17 H 0.3444 0.4485 0.8312 0.036 Uiso 1 1 calc R
C18 C 0.36838(10) 0.36769(12) 0.87148(9) 0.0270(5) Uani 1 1 d .
H18 H 0.4023 0.3679 0.8596 0.032 Uiso 1 1 calc R
C19 C 0.33115(9) 0.02039(12) 0.97463(10) 0.0270(5) Uani 1 1 d .
H19 H 0.3023 -0.0127 0.9727 0.032 Uiso 1 1 calc R
C20 C 0.35424(12) 0.02547(14) 0.92329(11) 0.0393(7) Uani 1 1 d .
H20A H 0.3821 0.0587 0.9236 0.059 Uiso 1 1 calc R
H20B H 0.3281 0.0403 0.9001 0.059 Uiso 1 1 calc R
H20C H 0.3673 -0.0193 0.9134 0.059 Uiso 1 1 calc R
C21 C 0.36994(11) -0.00929(14) 1.01059(12) 0.0370(6) Uani 1 1 d .
H21A H 0.3776 -0.0566 1.0015 0.055 Uiso 1 1 calc R
H21B H 0.3559 -0.0081 1.0438 0.055 Uiso 1 1 calc R
H21C H 0.4012 0.0179 1.0095 0.055 Uiso 1 1 calc R
C22 C 0.27335(10) 0.07628(13) 1.05550(10) 0.0289(5) Uani 1 1 d .
H22 H 0.3004 0.0726 1.0811 0.035 Uiso 1 1 calc R
C23 C 0.24578(12) 0.00735(14) 1.05315(13) 0.0433(7) Uani 1 1 d .
H23A H 0.2317 -0.0036 1.0854 0.065 Uiso 1 1 calc R
H23B H 0.2698 -0.0283 1.0434 0.065 Uiso 1 1 calc R
H23C H 0.2182 0.0099 1.0291 0.065 Uiso 1 1 calc R
C24 C 0.23527(10) 0.13070(14) 1.07258(11) 0.0336(6) Uani 1 1 d .
H24A H 0.2066 0.1324 1.0497 0.050 Uiso 1 1 calc R
H24B H 0.2521 0.1753 1.0735 0.050 Uiso 1 1 calc R
H24C H 0.2229 0.1191 1.1054 0.050 Uiso 1 1 calc R
C25 C 0.37014(10) 0.24600(14) 1.12627(9) 0.0302(5) Uani 1 1 d .
H25 H 0.3564 0.2779 1.1516 0.036 Uiso 1 1 calc R
C26 C 0.34912(11) 0.17480(15) 1.13672(11) 0.0364(6) Uani 1 1 d .
H26A H 0.3631 0.1423 1.1130 0.055 Uiso 1 1 calc R
H26B H 0.3120 0.1756 1.1340 0.055 Uiso 1 1 calc R
H26C H 0.3588 0.1608 1.1699 0.055 Uiso 1 1 calc R
C27 C 0.42859(10) 0.24578(17) 1.13041(11) 0.0416(7) Uani 1 1 d .
H27A H 0.4386 0.2268 1.1622 0.062 Uiso 1 1 calc R
H27B H 0.4413 0.2926 1.1276 0.062 Uiso 1 1 calc R
H27C H 0.4430 0.2178 1.1041 0.062 Uiso 1 1 calc R
C28 C 0.38168(10) 0.36331(13) 1.06293(10) 0.0278(5) Uani 1 1 d .
H28 H 0.4189 0.3554 1.0584 0.033 Uiso 1 1 calc R
C29 C 0.37488(12) 0.40503(15) 1.11027(11) 0.0381(7) Uani 1 1 d .
H29A H 0.3924 0.4490 1.1069 0.057 Uiso 1 1 calc R
H29B H 0.3893 0.3797 1.1379 0.057 Uiso 1 1 calc R
H29C H 0.3386 0.4129 1.1161 0.057 Uiso 1 1 calc R
C30 C 0.36321(10) 0.40498(13) 1.01929(10) 0.0310(6) Uani 1 1 d .
H30A H 0.3265 0.4126 1.0221 0.047 Uiso 1 1 calc R
H30B H 0.3704 0.3801 0.9890 0.047 Uiso 1 1 calc R
H30C H 0.3808 0.4490 1.0187 0.047 Uiso 1 1 calc R
C31 C 0.45887(9) 0.27522(13) 0.92386(10) 0.0266(5) Uani 1 1 d .
H31 H 0.4643 0.3023 0.8933 0.032 Uiso 1 1 calc R
C32 C 0.47035(10) 0.32157(15) 0.96718(11) 0.0368(6) Uani 1 1 d .
H32A H 0.4642 0.2967 0.9977 0.055 Uiso 1 1 calc R
H32B H 0.4483 0.3618 0.9659 0.055 Uiso 1 1 calc R
H32C H 0.5060 0.3360 0.9658 0.055 Uiso 1 1 calc R
C33 C 0.49569(10) 0.21434(14) 0.92278(11) 0.0345(6) Uani 1 1 d .
H33A H 0.5307 0.2311 0.9212 0.052 Uiso 1 1 calc R
H33B H 0.4886 0.1861 0.8940 0.052 Uiso 1 1 calc R
H33C H 0.4912 0.1869 0.9525 0.052 Uiso 1 1 calc R
C34 C 0.38857(9) 0.19100(12) 0.86800(9) 0.0251(5) Uani 1 1 d .
H34 H 0.4064 0.1471 0.8754 0.030 Uiso 1 1 calc R
C35 C 0.33352(10) 0.17381(13) 0.85460(9) 0.0291(5) Uani 1 1 d .
H35A H 0.3155 0.2158 0.8457 0.044 Uiso 1 1 calc R
H35B H 0.3167 0.1525 0.8827 0.044 Uiso 1 1 calc R
H35C H 0.3332 0.1421 0.8268 0.044 Uiso 1 1 calc R
C36 C 0.41452(11) 0.22315(13) 0.82338(10) 0.0331(6) Uani 1 1 d .
H36A H 0.4111 0.1926 0.7952 0.050 Uiso 1 1 calc R
H36B H 0.4506 0.2304 0.8305 0.050 Uiso 1 1 calc R
H36C H 0.3984 0.2671 0.8159 0.050 Uiso 1 1 calc R
C37 C 0.44027(8) 0.81150(12) 0.31567(10) 0.0224(5) Uani 1 1 d .
C38 C 0.43264(9) 0.75134(12) 0.34250(10) 0.0243(5) Uani 1 1 d .
H38 H 0.4269 0.7098 0.3254 0.029 Uiso 1 1 calc R
C39 C 0.43325(9) 0.75052(13) 0.39356(10) 0.0263(5) Uani 1 1 d .
C40 C 0.44134(9) 0.80969(13) 0.42020(9) 0.0268(5) Uani 1 1 d .
H40 H 0.4419 0.8090 0.4550 0.032 Uiso 1 1 calc R
C41 C 0.44857(9) 0.87006(13) 0.39438(10) 0.0262(5) Uani 1 1 d .
C42 C 0.44775(9) 0.87090(12) 0.34351(9) 0.0239(5) Uani 1 1 d .
H42 H 0.4524 0.9131 0.3270 0.029 Uiso 1 1 calc R
C43 C 0.42294(10) 0.68408(14) 0.41904(11) 0.0319(6) Uani 1 1 d .
C44 C 0.45802(10) 0.93530(14) 0.42248(10) 0.0311(6) Uani 1 1 d .
C45 C 0.46918(9) 0.87157(11) 0.22979(9) 0.0225(5) Uani 1 1 d .
C46 C 0.51537(9) 0.89460(12) 0.24895(9) 0.0249(5) Uani 1 1 d .
H46 H 0.5258 0.8788 0.2803 0.030 Uiso 1 1 calc R
C47 C 0.54666(9) 0.94005(13) 0.22358(10) 0.0268(5) Uani 1 1 d .
C48 C 0.53329(10) 0.96400(12) 0.17749(10) 0.0271(5) Uani 1 1 d .
H48 H 0.5544 0.9952 0.1603 0.033 Uiso 1 1 calc R
C49 C 0.48798(9) 0.94080(12) 0.15729(9) 0.0249(5) Uani 1 1 d .
C50 C 0.45703(9) 0.89591(12) 0.18288(9) 0.0238(5) Uani 1 1 d .
H50 H 0.4263 0.8810 0.1680 0.029 Uiso 1 1 calc R
C51 C 0.59553(10) 0.96267(15) 0.24703(11) 0.0345(6) Uani 1 1 d .
C52 C 0.47192(11) 0.96686(13) 0.10825(10) 0.0310(6) Uani 1 1 d .
C53 C 0.44883(9) 0.74090(12) 0.23004(9) 0.0227(5) Uani 1 1 d .
C54 C 0.48975(9) 0.70198(12) 0.24757(9) 0.0237(5) Uani 1 1 d .
H54 H 0.5076 0.7174 0.2757 0.028 Uiso 1 1 calc R
C55 C 0.50511(9) 0.64138(12) 0.22513(10) 0.0247(5) Uani 1 1 d .
C56 C 0.48082(9) 0.61750(12) 0.18383(10) 0.0264(5) Uani 1 1 d .
H56 H 0.4912 0.5763 0.1685 0.032 Uiso 1 1 calc R
C57 C 0.44058(9) 0.65567(12) 0.16527(10) 0.0260(5) Uani 1 1 d .
C58 C 0.42517(9) 0.71600(12) 0.18783(9) 0.0248(5) Uani 1 1 d .
H58 H 0.3977 0.7410 0.1741 0.030 Uiso 1 1 calc R
C59 C 0.54834(10) 0.60228(12) 0.24745(10) 0.0281(5) Uani 1 1 d .
C60 C 0.41073(10) 0.62868(14) 0.12267(10) 0.0320(6) Uani 1 1 d .
C61 C 0.37203(9) 0.83048(13) 0.24845(9) 0.0247(5) Uani 1 1 d .
C62 C 0.35312(10) 0.89692(13) 0.24326(9) 0.0269(5) Uani 1 1 d .
H62 H 0.3763 0.9340 0.2417 0.032 Uiso 1 1 calc R
C63 C 0.30136(10) 0.91018(14) 0.24036(9) 0.0299(5) Uani 1 1 d .
C64 C 0.26596(9) 0.85736(15) 0.24316(10) 0.0316(6) Uani 1 1 d .
H64 H 0.2305 0.8664 0.2417 0.038 Uiso 1 1 calc R
C65 C 0.28388(10) 0.79153(14) 0.24814(9) 0.0297(5) Uani 1 1 d .
C66 C 0.33589(9) 0.77823(13) 0.25099(9) 0.0270(5) Uani 1 1 d .
H66 H 0.3471 0.7324 0.2548 0.032 Uiso 1 1 calc R
C67 C 0.28202(11) 0.98168(16) 0.23220(13) 0.0421(7) Uani 1 1 d .
C68 C 0.24805(11) 0.73210(16) 0.24992(11) 0.0378(6) Uani 1 1 d .
F1 F 0.43060(8) 0.68678(9) 0.46733(7) 0.0487(4) Uani 1 1 d .
F2 F 0.37450(6) 0.66311(8) 0.41337(7) 0.0439(4) Uani 1 1 d .
F3 F 0.45135(7) 0.63278(8) 0.40149(7) 0.0425(4) Uani 1 1 d .
F4 F 0.43444(10) 0.93650(11) 0.46531(8) 0.0701(7) Uani 1 1 d .
F5 F 0.50658(7) 0.94431(11) 0.43230(10) 0.0696(7) Uani 1 1 d .
F6 F 0.44273(9) 0.99011(9) 0.39854(8) 0.0588(6) Uani 1 1 d .
F7 F 0.58819(7) 0.99340(10) 0.28987(8) 0.0540(5) Uani 1 1 d .
F8 F 0.62297(9) 1.00226(18) 0.21894(10) 0.1072(13) Uani 1 1 d .
F9 F 0.62560(7) 0.90947(10) 0.25876(8) 0.0541(5) Uani 1 1 d .
F10 F 0.51101(7) 0.97896(12) 0.07835(7) 0.0560(5) Uani 1 1 d .
F11 F 0.44151(6) 0.92300(8) 0.08449(6) 0.0366(4) Uani 1 1 d .
F12 F 0.44602(9) 1.02529(9) 0.11105(7) 0.0579(6) Uani 1 1 d .
F13 F 0.54016(6) 0.58757(9) 0.29457(7) 0.0418(4) Uani 1 1 d .
F14 F 0.59227(5) 0.63747(8) 0.24659(6) 0.0341(3) Uani 1 1 d .
F15 F 0.55775(7) 0.54331(8) 0.22436(8) 0.0491(5) Uani 1 1 d .
F16 F 0.39472(7) 0.67831(9) 0.09243(7) 0.0448(4) Uani 1 1 d .
F17 F 0.43776(7) 0.58520(10) 0.09481(7) 0.0503(5) Uani 1 1 d .
F18 F 0.36938(6) 0.59452(9) 0.13683(7) 0.0432(4) Uani 1 1 d .
F19 F 0.31741(8) 1.02863(10) 0.23416(11) 0.0688(7) Uani 1 1 d .
F20 F 0.24883(9) 1.00020(13) 0.26712(11) 0.0834(8) Uani 1 1 d .
F21 F 0.25675(12) 0.98740(12) 0.19144(10) 0.0993(11) Uani 1 1 d .
F22 F 0.24894(7) 0.70065(11) 0.29332(8) 0.0540(5) Uani 1 1 d .
F23 F 0.19952(6) 0.75045(10) 0.24197(8) 0.0495(5) Uani 1 1 d .
F24 F 0.25928(7) 0.68501(10) 0.21595(8) 0.0521(5) Uani 1 1 d .

loop_
_atom_site_aniso_label
_atom_site_aniso_U_11
_atom_site_aniso_U_22
_atom_site_aniso_U_33
_atom_site_aniso_U_23
_atom_site_aniso_U_13
_atom_site_aniso_U_12
Fe1 0.01688(18) 0.01820(17) 0.02013(18) 0.00100(14) -0.00058(14) -0.00082(13)
N1 0.0199(10) 0.0306(11) 0.0318(12) 0.0071(9) -0.0010(9) -0.0022(9)
N2 0.0311(13) 0.0477(15) 0.0584(17) 0.0213(13) -0.0045(12) -0.0026(11)
P1 0.0196(3) 0.0178(3) 0.0262(3) 0.0020(2) -0.0029(2) -0.0011(2)
P2 0.0201(3) 0.0264(3) 0.0197(3) -0.0024(2) -0.0019(2) -0.0019(2)
P3 0.0221(3) 0.0196(3) 0.0217(3) 0.0008(2) 0.0034(2) 0.0011(2)
Si1 0.0185(3) 0.0174(3) 0.0186(3) -0.0010(2) -0.0006(2) 0.0003(2)
B1 0.0194(13) 0.0246(12) 0.0229(13) 0.0010(10) 0.0002(11) 0.0010(10)
C1 0.0202(11) 0.0230(11) 0.0277(12) -0.0017(9) -0.0022(10) 0.0002(9)
C2 0.0176(11) 0.0209(11) 0.0232(11) -0.0038(9) 0.0003(9) 0.0000(8)
C3 0.0204(11) 0.0247(11) 0.0273(12) -0.0038(9) -0.0031(10) 0.0031(9)
C4 0.0235(12) 0.0325(13) 0.0335(14) -0.0081(11) -0.0089(11) 0.0051(10)
C5 0.0248(13) 0.0298(13) 0.0483(17) -0.0131(12) -0.0116(12) -0.0014(10)
C6 0.0243(12) 0.0231(12) 0.0464(16) -0.0045(11) -0.0064(12) -0.0002(9)
C7 0.0212(11) 0.0214(11) 0.0240(12) -0.0011(9) -0.0014(10) -0.0023(8)
C8 0.0242(12) 0.0175(10) 0.0215(11) -0.0001(8) 0.0017(10) -0.0009(8)
C9 0.0237(12) 0.0240(11) 0.0239(12) 0.0006(9) -0.0019(10) 0.0016(9)
C10 0.0230(12) 0.0285(12) 0.0303(13) -0.0004(10) 0.0032(10) 0.0036(9)
C11 0.0319(13) 0.0317(13) 0.0248(12) -0.0022(10) 0.0081(11) 0.0028(10)
C12 0.0282(13) 0.0303(12) 0.0206(11) -0.0025(9) -0.0005(10) -0.0002(10)
C13 0.0286(12) 0.0186(10) 0.0191(11) -0.0020(9) -0.0002(10) 0.0019(9)
C14 0.0283(12) 0.0180(10) 0.0184(11) -0.0037(8) -0.0017(10) -0.0009(9)
C15 0.0266(12) 0.0212(11) 0.0246(12) -0.0018(9) -0.0024(10) 0.0016(9)
C16 0.0394(14) 0.0206(11) 0.0271(13) -0.0011(10) -0.0043(11) 0.0061(10)
C17 0.0463(15) 0.0207(11) 0.0236(12) 0.0034(9) 0.0037(11) -0.0010(10)
C18 0.0353(13) 0.0222(11) 0.0234(12) 0.0002(9) 0.0050(11) -0.0009(9)
C19 0.0262(12) 0.0182(11) 0.0368(14) 0.0026(10) -0.0030(11) 0.0015(9)
C20 0.0485(17) 0.0272(13) 0.0421(17) 0.0008(12) 0.0085(14) 0.0115(12)
C21 0.0357(15) 0.0233(12) 0.0519(18) 0.0045(12) -0.0095(13) 0.0041(10)
C22 0.0292(13) 0.0275(12) 0.0300(13) 0.0058(10) 0.0019(11) -0.0049(10)
C23 0.0476(17) 0.0301(14) 0.0523(19) 0.0078(13) 0.0112(15) -0.0123(12)
C24 0.0285(13) 0.0350(14) 0.0373(15) 0.0055(11) 0.0081(12) -0.0031(10)
C25 0.0269(13) 0.0426(15) 0.0210(12) 0.0010(11) -0.0066(10) -0.0011(11)
C26 0.0338(14) 0.0455(16) 0.0298(14) 0.0082(12) -0.0058(12) -0.0015(12)
C27 0.0287(14) 0.0606(19) 0.0354(15) 0.0042(14) -0.0121(12) -0.0018(13)
C28 0.0261(12) 0.0280(12) 0.0294(13) -0.0090(10) 0.0012(10) -0.0071(10)
C29 0.0419(16) 0.0373(15) 0.0350(15) -0.0157(12) 0.0015(13) -0.0103(12)
C30 0.0340(14) 0.0243(12) 0.0347(14) -0.0054(10) 0.0035(11) -0.0032(10)
C31 0.0223(12) 0.0287(12) 0.0286(13) 0.0018(10) 0.0071(10) 0.0002(9)
C32 0.0258(13) 0.0433(15) 0.0413(16) -0.0084(13) 0.0005(12) -0.0073(11)
C33 0.0258(13) 0.0348(14) 0.0429(16) 0.0046(12) 0.0061(12) 0.0032(11)
C34 0.0293(13) 0.0215(11) 0.0244(12) -0.0019(9) 0.0066(10) 0.0041(9)
C35 0.0359(14) 0.0268(12) 0.0247(12) -0.0062(10) 0.0014(11) 0.0027(10)
C36 0.0447(15) 0.0289(13) 0.0255(13) -0.0023(10) 0.0106(12) 0.0004(11)
C37 0.0139(10) 0.0262(11) 0.0273(12) 0.0006(9) 0.0005(9) 0.0019(8)
C38 0.0185(11) 0.0264(12) 0.0282(13) 0.0003(10) 0.0016(10) 0.0027(9)
C39 0.0193(11) 0.0314(13) 0.0282(13) 0.0037(10) 0.0005(10) 0.0061(9)
C40 0.0228(12) 0.0355(13) 0.0222(12) 0.0020(10) -0.0001(10) 0.0077(10)
C41 0.0197(11) 0.0305(12) 0.0283(13) -0.0020(10) -0.0008(10) 0.0044(9)
C42 0.0189(11) 0.0267(12) 0.0261(12) 0.0021(9) 0.0012(10) 0.0015(9)
C43 0.0301(13) 0.0325(13) 0.0331(14) 0.0061(11) 0.0032(11) 0.0090(10)
C44 0.0305(13) 0.0333(13) 0.0296(13) -0.0037(11) -0.0005(11) 0.0056(10)
C45 0.0203(11) 0.0218(11) 0.0253(12) -0.0008(9) 0.0023(10) 0.0041(9)
C46 0.0223(12) 0.0271(12) 0.0252(12) 0.0001(10) 0.0000(10) 0.0040(9)
C47 0.0215(12) 0.0312(12) 0.0276(13) -0.0017(10) 0.0013(10) 0.0011(9)
C48 0.0283(13) 0.0253(12) 0.0278(13) -0.0003(10) 0.0054(11) -0.0009(9)
C49 0.0270(12) 0.0244(11) 0.0233(12) -0.0007(9) 0.0022(10) 0.0038(9)
C50 0.0211(11) 0.0231(11) 0.0273(12) -0.0033(9) 0.0001(10) 0.0031(9)
C51 0.0269(13) 0.0432(15) 0.0335(14) 0.0009(12) -0.0001(12) -0.0055(11)
C52 0.0370(14) 0.0273(12) 0.0286(13) 0.0012(10) 0.0005(12) -0.0015(10)
C53 0.0205(11) 0.0241(11) 0.0235(12) 0.0025(9) 0.0029(10) -0.0022(9)
C54 0.0213(12) 0.0262(11) 0.0237(12) 0.0007(9) -0.0012(10) -0.0016(9)
C55 0.0211(11) 0.0242(11) 0.0287(13) 0.0035(10) 0.0031(10) -0.0025(9)
C56 0.0262(12) 0.0217(11) 0.0315(13) 0.0005(10) 0.0040(11) -0.0022(9)
C57 0.0247(12) 0.0268(12) 0.0265(12) -0.0005(10) 0.0011(10) -0.0055(9)
C58 0.0204(11) 0.0263(12) 0.0277(12) 0.0042(10) -0.0001(10) -0.0019(9)
C59 0.0284(13) 0.0241(12) 0.0318(13) 0.0017(10) 0.0011(11) 0.0007(9)
C60 0.0326(14) 0.0322(13) 0.0312(14) -0.0022(11) -0.0044(12) -0.0022(10)
C61 0.0224(12) 0.0330(13) 0.0186(11) -0.0013(9) 0.0013(10) 0.0012(10)
C62 0.0244(12) 0.0331(13) 0.0233(12) -0.0057(10) -0.0004(10) 0.0024(10)
C63 0.0250(13) 0.0419(14) 0.0230(12) -0.0085(10) -0.0029(10) 0.0078(11)
C64 0.0199(12) 0.0521(16) 0.0228(12) -0.0077(11) 0.0000(10) 0.0046(11)
C65 0.0234(12) 0.0473(15) 0.0184(11) -0.0027(11) 0.0017(10) -0.0049(11)
C66 0.0244(12) 0.0348(13) 0.0219(11) 0.0015(10) 0.0013(10) -0.0001(10)
C67 0.0292(14) 0.0484(17) 0.0487(18) -0.0179(14) -0.0118(13) 0.0149(12)
C68 0.0265(13) 0.0567(18) 0.0302(14) -0.0014(13) 0.0046(12) -0.0071(12)
F1 0.0728(13) 0.0450(10) 0.0284(9) 0.0115(7) -0.0028(9) -0.0010(9)
F2 0.0342(9) 0.0357(9) 0.0618(12) 0.0186(8) -0.0004(8) -0.0023(7)
F3 0.0461(9) 0.0337(8) 0.0477(10) 0.0095(7) 0.0089(8) 0.0147(7)
F4 0.1099(18) 0.0563(12) 0.0442(12) -0.0218(10) 0.0306(13) -0.0176(12)
F5 0.0391(10) 0.0533(12) 0.116(2) -0.0401(13) -0.0238(12) 0.0046(8)
F6 0.0976(15) 0.0287(9) 0.0501(11) -0.0079(8) -0.0261(11) 0.0154(9)
F7 0.0380(9) 0.0551(11) 0.0689(14) -0.0340(10) -0.0150(9) 0.0078(8)
F8 0.0700(15) 0.175(3) 0.0768(18) 0.0729(19) -0.0376(14) -0.0845(18)
F9 0.0325(9) 0.0638(12) 0.0659(13) -0.0270(10) -0.0180(9) 0.0147(8)
F10 0.0478(10) 0.0908(15) 0.0293(9) 0.0168(10) 0.0015(8) -0.0183(10)
F11 0.0454(9) 0.0334(8) 0.0309(8) 0.0029(6) -0.0131(7) -0.0018(7)
F12 0.1026(16) 0.0340(9) 0.0371(10) -0.0005(7) -0.0184(11) 0.0267(10)
F13 0.0391(9) 0.0487(10) 0.0377(9) 0.0208(8) 0.0040(7) 0.0064(7)
F14 0.0239(7) 0.0385(8) 0.0398(9) 0.0113(7) -0.0041(7) 0.0011(6)
F15 0.0511(10) 0.0328(9) 0.0635(13) -0.0140(8) -0.0189(9) 0.0170(7)
F16 0.0611(11) 0.0368(9) 0.0365(9) 0.0029(7) -0.0209(9) -0.0074(8)
F17 0.0485(10) 0.0574(11) 0.0449(11) -0.0265(9) -0.0086(9) 0.0064(8)
F18 0.0346(9) 0.0479(10) 0.0471(10) 0.0030(8) -0.0116(8) -0.0163(7)
F19 0.0494(11) 0.0414(10) 0.116(2) 0.0024(11) -0.0155(13) 0.0123(9)
F20 0.0750(15) 0.0692(15) 0.106(2) -0.0242(14) 0.0268(15) 0.0307(12)
F21 0.154(3) 0.0577(13) 0.0859(19) -0.0272(13) -0.084(2) 0.0528(15)
F22 0.0462(10) 0.0695(13) 0.0462(11) 0.0169(9) -0.0006(9) -0.0206(9)
F23 0.0219(8) 0.0724(13) 0.0541(12) -0.0035(9) -0.0001(8) -0.0094(8)
F24 0.0390(10) 0.0572(11) 0.0602(13) -0.0185(9) 0.0100(9) -0.0161(8)

loop_
_atom_type_symbol
_atom_type_description
_atom_type_scat_dispersion_real
_atom_type_scat_dispersion_imag
_atom_type_scat_source
C C 0.0181 0.0091 'International Tables Vol C Tables 4.2.6.8 and 6.1.1.4'
H H 0.0000 0.0000 'International Tables Vol C Tables 4.2.6.8 and 6.1.1.4'
B B 0.0090 0.0039 'International Tables Vol C Tables 4.2.6.8 and 6.1.1.4'
F F 0.0727 0.0534 'International Tables Vol C Tables 4.2.6.8 and 6.1.1.4'
Si Si 0.2541 0.3302 'International Tables Vol C Tables 4.2.6.8 and 6.1.1.4'
P P 0.2955 0.4335 'International Tables Vol C Tables 4.2.6.8 and 6.1.1.4'
Fe Fe -1.1336 3.1974 'International Tables Vol C Tables 4.2.6.8 and 6.1.1.4'
N N 0.0311 0.0180 'International Tables Vol C Tables 4.2.6.8 and 6.1.1.4'

loop_
_geom_angle_atom_site_label_1
_geom_angle_atom_site_label_2
_geom_angle_atom_site_label_3
_geom_angle
N1 Fe1 Si1 178.62(7)
N1 Fe1 P3 98.83(7)
Si1 Fe1 P3 80.47(2)
N1 Fe1 P2 100.61(7)
Si1 Fe1 P2 80.77(2)
P3 Fe1 P2 116.33(2)
N1 Fe1 P1 98.46(6)
Si1 Fe1 P1 80.90(2)
P3 Fe1 P1 119.23(3)
P2 Fe1 P1 116.77(3)
N2 N1 Fe1 177.1(3)
C1 P1 C19 104.06(11)
C1 P1 C22 104.62(12)
C19 P1 C22 101.94(12)
C1 P1 Fe1 109.42(8)
C19 P1 Fe1 117.14(8)
C22 P1 Fe1 118.11(9)
C7 P2 C25 106.36(12)
C7 P2 C28 102.94(11)
C25 P2 C28 101.95(12)
C7 P2 Fe1 108.86(8)
C25 P2 Fe1 115.26(9)
C28 P2 Fe1 120.07(9)
C13 P3 C31 106.02(11)
C13 P3 C34 101.53(11)
C31 P3 C34 102.44(11)
C13 P3 Fe1 110.50(8)
C31 P3 Fe1 116.33(9)
C34 P3 Fe1 118.36(8)
C2 Si1 C14 107.27(10)
C2 Si1 C8 108.04(10)
C14 Si1 C8 110.36(10)
C2 Si1 Fe1 109.86(7)
C14 Si1 Fe1 111.30(8)
C8 Si1 Fe1 109.92(8)
C37 B1 C45 112.7(2)
C37 B1 C53 112.03(19)
C45 B1 C53 105.31(19)
C37 B1 C61 103.97(19)
C45 B1 C61 111.81(19)
C53 B1 C61 111.2(2)
C6 C1 C2 120.1(2)
C6 C1 P1 123.89(19)
C2 C1 P1 115.85(17)
C1 C2 C3 118.7(2)
C1 C2 Si1 116.86(17)
C3 C2 Si1 124.15(17)
C4 C3 C2 120.7(2)
C4 C3 H3 119.6
C2 C3 H3 119.6
C5 C4 C3 119.9(2)
C5 C4 H4 120.0
C3 C4 H4 120.0
C4 C5 C6 120.6(2)
C4 C5 H5 119.7
C6 C5 H5 119.7
C5 C6 C1 119.8(2)
C5 C6 H6 120.1
C1 C6 H6 120.1
C12 C7 C8 120.4(2)
C12 C7 P2 124.70(19)
C8 C7 P2 114.92(18)
C9 C8 C7 118.5(2)
C9 C8 Si1 124.48(19)
C7 C8 Si1 116.61(18)
C10 C9 C8 120.8(2)
C10 C9 H9 119.6
C8 C9 H9 119.6
C11 C10 C9 120.2(2)
C11 C10 H10 119.9
C9 C10 H10 119.9
C12 C11 C10 120.1(2)
C12 C11 H11 120.0
C10 C11 H11 120.0
C11 C12 C7 120.1(2)
C11 C12 H12 120.0
C7 C12 H12 120.0
C18 C13 C14 120.1(2)
C18 C13 P3 124.56(19)
C14 C13 P3 115.01(17)
C15 C14 C13 118.4(2)
C15 C14 Si1 125.54(19)
C13 C14 Si1 116.03(17)
C16 C15 C14 120.9(2)
C16 C15 H15 119.6
C14 C15 H15 119.6
C17 C16 C15 120.0(2)
C17 C16 H16 120.0
C15 C16 H16 120.0
C18 C17 C16 120.3(2)
C18 C17 H17 119.9
C16 C17 H17 119.9
C17 C18 C13 120.2(2)
C17 C18 H18 119.9
C13 C18 H18 119.9
C21 C19 C20 110.3(2)
C21 C19 P1 111.53(19)
C20 C19 P1 113.24(17)
C21 C19 H19 107.1
C20 C19 H19 107.1
P1 C19 H19 107.1
C19 C20 H20A 109.5
C19 C20 H20B 109.5
H20A C20 H20B 109.5
C19 C20 H20C 109.5
H20A C20 H20C 109.5
H20B C20 H20C 109.5
C19 C21 H21A 109.5
C19 C21 H21B 109.5
H21A C21 H21B 109.5
C19 C21 H21C 109.5
H21A C21 H21C 109.5
H21B C21 H21C 109.5
C23 C22 C24 108.4(2)
C23 C22 P1 114.6(2)
C24 C22 P1 110.78(17)
C23 C22 H22 107.6
C24 C22 H22 107.6
P1 C22 H22 107.6
C22 C23 H23A 109.5
C22 C23 H23B 109.5
H23A C23 H23B 109.5
C22 C23 H23C 109.5
H23A C23 H23C 109.5
H23B C23 H23C 109.5
C22 C24 H24A 109.5
C22 C24 H24B 109.5
H24A C24 H24B 109.5
C22 C24 H24C 109.5
H24A C24 H24C 109.5
H24B C24 H24C 109.5
C26 C25 C27 110.2(2)
C26 C25 P2 111.95(18)
C27 C25 P2 110.31(19)
C26 C25 H25 108.1
C27 C25 H25 108.1
P2 C25 H25 108.1
C25 C26 H26A 109.5
C25 C26 H26B 109.5
H26A C26 H26B 109.5
C25 C26 H26C 109.5
H26A C26 H26C 109.5
H26B C26 H26C 109.5
C25 C27 H27A 109.5
C25 C27 H27B 109.5
H27A C27 H27B 109.5
C25 C27 H27C 109.5
H27A C27 H27C 109.5
H27B C27 H27C 109.5
C30 C28 C29 109.6(2)
C30 C28 P2 111.37(17)
C29 C28 P2 113.37(19)
C30 C28 H28 107.4
C29 C28 H28 107.4
P2 C28 H28 107.4
C28 C29 H29A 109.5
C28 C29 H29B 109.5
H29A C29 H29B 109.5
C28 C29 H29C 109.5
H29A C29 H29C 109.5
H29B C29 H29C 109.5
C28 C30 H30A 109.5
C28 C30 H30B 109.5
H30A C30 H30B 109.5
C28 C30 H30C 109.5
H30A C30 H30C 109.5
H30B C30 H30C 109.5
C32 C31 C33 110.7(2)
C32 C31 P3 111.84(17)
C33 C31 P3 110.83(17)
C32 C31 H31 107.8
C33 C31 H31 107.8
P3 C31 H31 107.8
C31 C32 H32A 109.5
C31 C32 H32B 109.5
H32A C32 H32B 109.5
C31 C32 H32C 109.5
H32A C32 H32C 109.5
H32B C32 H32C 109.5
C31 C33 H33A 109.5
C31 C33 H33B 109.5
H33A C33 H33B 109.5
C31 C33 H33C 109.5
H33A C33 H33C 109.5
H33B C33 H33C 109.5
C35 C34 C36 108.8(2)
C35 C34 P3 111.21(16)
C36 C34 P3 113.55(17)
C35 C34 H34 107.7
C36 C34 H34 107.7
P3 C34 H34 107.7
C34 C35 H35A 109.5
C34 C35 H35B 109.5
H35A C35 H35B 109.5
C34 C35 H35C 109.5
H35A C35 H35C 109.5
H35B C35 H35C 109.5
C34 C36 H36A 109.5
C34 C36 H36B 109.5
H36A C36 H36B 109.5
C34 C36 H36C 109.5
H36A C36 H36C 109.5
H36B C36 H36C 109.5
C38 C37 C42 115.7(2)
C38 C37 B1 121.7(2)
C42 C37 B1 122.1(2)
C39 C38 C37 122.1(2)
C39 C38 H38 119.0
C37 C38 H38 119.0
C40 C39 C38 121.2(2)
C40 C39 C43 120.7(2)
C38 C39 C43 118.1(2)
C39 C40 C41 117.8(2)
C39 C40 H40 121.1
C41 C40 H40 121.1
C40 C41 C42 121.0(2)
C40 C41 C44 119.0(2)
C42 C41 C44 120.0(2)
C41 C42 C37 122.3(2)
C41 C42 H42 118.9
C37 C42 H42 118.9
F1 C43 F3 107.4(2)
F1 C43 F2 105.6(2)
F3 C43 F2 104.9(2)
F1 C43 C39 113.4(2)
F3 C43 C39 112.5(2)
F2 C43 C39 112.5(2)
F5 C44 F6 106.7(3)
F5 C44 F4 105.8(3)
F6 C44 F4 106.3(2)
F5 C44 C41 112.1(2)
F6 C44 C41 112.7(2)
F4 C44 C41 112.7(2)
C46 C45 C50 115.5(2)
C46 C45 B1 124.2(2)
C50 C45 B1 120.0(2)
C47 C46 C45 122.2(2)
C47 C46 H46 118.9
C45 C46 H46 118.9
C48 C47 C46 121.0(2)
C48 C47 C51 120.2(2)
C46 C47 C51 118.7(2)
C47 C48 C49 117.8(2)
C47 C48 H48 121.1
C49 C48 H48 121.1
C50 C49 C48 120.7(2)
C50 C49 C52 120.1(2)
C48 C49 C52 119.1(2)
C49 C50 C45 122.8(2)
C49 C50 H50 118.6
C45 C50 H50 118.6
F8 C51 F7 109.1(3)
F8 C51 F9 105.9(3)
F7 C51 F9 103.1(2)
F8 C51 C47 113.4(3)
F7 C51 C47 112.6(2)
F9 C51 C47 112.1(2)
F12 C52 F10 106.1(2)
F12 C52 F11 105.8(2)
F10 C52 F11 106.1(2)
F12 C52 C49 112.7(2)
F10 C52 C49 113.0(2)
F11 C52 C49 112.5(2)
C58 C53 C54 115.7(2)
C58 C53 B1 123.1(2)
C54 C53 B1 121.1(2)
C55 C54 C53 122.3(2)
C55 C54 H54 118.9
C53 C54 H54 118.9
C56 C55 C54 120.9(2)
C56 C55 C59 120.7(2)
C54 C55 C59 118.4(2)
C55 C56 C57 117.9(2)
C55 C56 H56 121.0
C57 C56 H56 121.0
C56 C57 C58 121.1(2)
C56 C57 C60 119.4(2)
C58 C57 C60 119.3(2)
C57 C58 C53 122.1(2)
C57 C58 H58 119.0
C53 C58 H58 119.0
F13 C59 F15 107.3(2)
F13 C59 F14 105.4(2)
F15 C59 F14 105.9(2)
F13 C59 C55 112.3(2)
F15 C59 C55 112.9(2)
F14 C59 C55 112.5(2)
F18 C60 F16 106.6(2)
F18 C60 F17 106.1(2)
F16 C60 F17 106.0(2)
F18 C60 C57 112.3(2)
F16 C60 C57 112.7(2)
F17 C60 C57 112.6(2)
C66 C61 C62 116.3(2)
C66 C61 B1 120.7(2)
C62 C61 B1 122.8(2)
C63 C62 C61 121.9(2)
C63 C62 H62 119.1
C61 C62 H62 119.1
C62 C63 C64 120.9(2)
C62 C63 C67 120.9(3)
C64 C63 C67 118.2(2)
C65 C64 C63 118.1(2)
C65 C64 H64 121.0
C63 C64 H64 121.0
C64 C65 C66 121.0(2)
C64 C65 C68 120.9(2)
C66 C65 C68 118.1(3)
C65 C66 C61 121.9(2)
C65 C66 H66 119.1
C61 C66 H66 119.1
F21 C67 F19 109.7(3)
F21 C67 F20 104.6(3)
F19 C67 F20 104.1(3)
F21 C67 C63 112.3(2)
F19 C67 C63 114.0(2)
F20 C67 C63 111.4(3)
F22 C68 F24 107.0(3)
F22 C68 F23 106.4(2)
F24 C68 F23 106.3(2)
F22 C68 C65 112.1(2)
F24 C68 C65 111.9(2)
F23 C68 C65 112.6(3)

loop_
_geom_bond_atom_site_label_1
_geom_bond_atom_site_label_2
_geom_bond_distance
Fe1 N1 1.913(2)
Fe1 Si1 2.2978(7)
Fe1 P3 2.3781(7)
Fe1 P2 2.3922(7)
Fe1 P1 2.4041(7)
N1 N2 1.091(3)
P1 C1 1.827(2)
P1 C19 1.861(2)
P1 C22 1.868(3)
P2 C7 1.836(2)
P2 C25 1.858(3)
P2 C28 1.866(2)
P3 C13 1.826(2)
P3 C31 1.865(2)
P3 C34 1.870(2)
Si1 C2 1.885(2)
Si1 C14 1.885(2)
Si1 C8 1.890(2)
B1 C37 1.641(3)
B1 C45 1.642(3)
B1 C53 1.648(3)
B1 C61 1.653(3)
C1 C6 1.399(3)
C1 C2 1.403(3)
C2 C3 1.405(3)
C3 C4 1.386(3)
C3 H3 0.9500
C4 C5 1.384(4)
C4 H4 0.9500
C5 C6 1.387(4)
C5 H5 0.9500
C6 H6 0.9500
C7 C12 1.394(3)
C7 C8 1.412(3)
C8 C9 1.397(3)
C9 C10 1.391(4)
C9 H9 0.9500
C10 C11 1.388(4)
C10 H10 0.9500
C11 C12 1.388(4)
C11 H11 0.9500
C12 H12 0.9500
C13 C18 1.399(3)
C13 C14 1.413(3)
C14 C15 1.398(3)
C15 C16 1.391(4)
C15 H15 0.9500
C16 C17 1.389(4)
C16 H16 0.9500
C17 C18 1.381(4)
C17 H17 0.9500
C18 H18 0.9500
C19 C21 1.532(4)
C19 C20 1.532(4)
C19 H19 1.0000
C20 H20A 0.9800
C20 H20B 0.9800
C20 H20C 0.9800
C21 H21A 0.9800
C21 H21B 0.9800
C21 H21C 0.9800
C22 C23 1.534(4)
C22 C24 1.536(4)
C22 H22 1.0000
C23 H23A 0.9800
C23 H23B 0.9800
C23 H23C 0.9800
C24 H24A 0.9800
C24 H24B 0.9800
C24 H24C 0.9800
C25 C26 1.527(4)
C25 C27 1.543(4)
C25 H25 1.0000
C26 H26A 0.9800
C26 H26B 0.9800
C26 H26C 0.9800
C27 H27A 0.9800
C27 H27B 0.9800
C27 H27C 0.9800
C28 C30 1.524(4)
C28 C29 1.540(3)
C28 H28 1.0000
C29 H29A 0.9800
C29 H29B 0.9800
C29 H29C 0.9800
C30 H30A 0.9800
C30 H30B 0.9800
C30 H30C 0.9800
C31 C32 1.522(4)
C31 C33 1.537(3)
C31 H31 1.0000
C32 H32A 0.9800
C32 H32B 0.9800
C32 H32C 0.9800
C33 H33A 0.9800
C33 H33B 0.9800
C33 H33C 0.9800
C34 C35 1.532(4)
C34 C36 1.533(3)
C34 H34 1.0000
C35 H35A 0.9800
C35 H35B 0.9800
C35 H35C 0.9800
C36 H36A 0.9800
C36 H36B 0.9800
C36 H36C 0.9800
C37 C38 1.402(3)
C37 C42 1.404(3)
C38 C39 1.395(4)
C38 H38 0.9500
C39 C40 1.385(4)
C39 C43 1.501(4)
C40 C41 1.390(4)
C40 H40 0.9500
C41 C42 1.390(3)
C41 C44 1.511(4)
C42 H42 0.9500
C43 F1 1.335(3)
C43 F3 1.341(3)
C43 F2 1.348(3)
C44 F5 1.318(3)
C44 F6 1.320(3)
C44 F4 1.325(3)
C45 C46 1.399(3)
C45 C50 1.404(3)
C46 C47 1.397(4)
C46 H46 0.9500
C47 C48 1.389(4)
C47 C51 1.504(4)
C48 C49 1.390(4)
C48 H48 0.9500
C49 C50 1.388(3)
C49 C52 1.495(3)
C50 H50 0.9500
C51 F8 1.308(4)
C51 F7 1.330(3)
C51 F9 1.347(3)
C52 F12 1.335(3)
C52 F10 1.335(3)
C52 F11 1.342(3)
C53 C58 1.398(3)
C53 C54 1.404(3)
C54 C55 1.396(3)
C54 H54 0.9500
C55 C56 1.378(4)
C55 C59 1.501(3)
C56 C57 1.392(4)
C56 H56 0.9500
C57 C58 1.393(4)
C57 C60 1.500(4)
C58 H58 0.9500
C59 F13 1.336(3)
C59 F15 1.339(3)
C59 F14 1.346(3)
C60 F18 1.335(3)
C60 F16 1.344(3)
C60 F17 1.346(3)
C61 C66 1.399(3)
C61 C62 1.401(4)
C62 C63 1.389(4)
C62 H62 0.9500
C63 C64 1.394(4)
C63 C67 1.507(4)
C64 C65 1.380(4)
C64 H64 0.9500
C65 C66 1.396(4)
C65 C68 1.499(4)
C66 H66 0.9500
C67 F21 1.302(4)
C67 F19 1.310(4)
C67 F20 1.343(4)
C68 F22 1.336(3)
C68 F24 1.341(4)
C68 F23 1.345(3)
